data_7719007
loop_
_publ_author_name
'Ma, Shihua'
'Geng, Lei'
'Zhu, Baozhu'
'Meng, Changyu'

_publ_section_title
;
 Achieving balanced UV SHG responses, optical band gaps and birefringence
 in rare earth compounds
 Ln(IO<sub>3</sub>)(SO<sub>4</sub>)&#xb7;3H<sub>2</sub>O (Ln = Y, Gd, Er,
 Ho, Dy, Eu).
;
_journal_issue 20
_journal_name_full 'Dalton transactions (Cambridge, England : 2003)'
_journal_page_first 8183
_journal_page_last 8189
_journal_paper_doi 10.1039/d5dt00613a
_journal_volume 54
_journal_year 2025
_chemical_formula_sum 'Eu H6 I O10 S'
_chemical_formula_weight 476.97
_space_group_crystal_system orthorhombic
_space_group_IT_number 19
_space_group_name_Hall 'P 2ac 2ab'
_space_group_name_H-M_alt 'P 21 21 21'
_atom_sites_solution_hydrogens difmap
_audit_creation_method SHELXL-2014/7
_audit_update_record
;
2025-03-14 deposited with the CCDC.	2025-04-14 downloaded from the CCDC.
;
_cell_angle_alpha 90
_cell_angle_beta 90
_cell_angle_gamma 90
_cell_formula_units_Z 4
_cell_length_a 6.7813(15)
_cell_length_b 8.915(2)
_cell_length_c 13.810(3)
_cell_measurement_reflns_used 4041
_cell_measurement_temperature 296(2)
_cell_measurement_theta_max 27.55
_cell_measurement_theta_min 2.95
_cell_volume 834.9(3)
_computing_structure_refinement 'SHELXL-2014/7 (Sheldrick, 2014)'
_diffrn_ambient_temperature 296(2)
_diffrn_measured_fraction_theta_full 0.997
_diffrn_measured_fraction_theta_max 0.992
_diffrn_measurement_device_type 'CCD area detector'
_diffrn_radiation_type MoK\a
_diffrn_radiation_wavelength 0.71073
_diffrn_reflns_av_R_equivalents 0.0195
_diffrn_reflns_av_unetI/netI 0.0252
_diffrn_reflns_Laue_measured_fraction_full 0.997
_diffrn_reflns_Laue_measured_fraction_max 0.992
_diffrn_reflns_limit_h_max 8
_diffrn_reflns_limit_h_min -8
_diffrn_reflns_limit_k_max 11
_diffrn_reflns_limit_k_min -9
_diffrn_reflns_limit_l_max 15
_diffrn_reflns_limit_l_min -17
_diffrn_reflns_number 4523
_diffrn_reflns_point_group_measured_fraction_full 0.997
_diffrn_reflns_point_group_measured_fraction_max 0.992
_diffrn_reflns_theta_full 25.242
_diffrn_reflns_theta_max 27.549
_diffrn_reflns_theta_min 2.719
_exptl_absorpt_coefficient_mu 11.494
_exptl_crystal_colour COLORLESS
_exptl_crystal_density_diffrn 3.795
_exptl_crystal_description STICK
_exptl_crystal_F_000 872
_refine_diff_density_max 0.806
_refine_diff_density_min -1.256
_refine_diff_density_rms 0.205
_refine_ls_abs_structure_details
;
 Refined as an inversion twin.
;
_refine_ls_abs_structure_Flack 0.67(2)
_refine_ls_extinction_method none
_refine_ls_goodness_of_fit_ref 1.036
_refine_ls_hydrogen_treatment refxyz
_refine_ls_matrix_type full
_refine_ls_number_parameters 137
_refine_ls_number_reflns 1905
_refine_ls_number_restraints 9
_refine_ls_restrained_S_all 1.034
_refine_ls_R_factor_all 0.0182
_refine_ls_R_factor_gt 0.0181
_refine_ls_shift/su_max 0.090
_refine_ls_shift/su_mean 0.008
_refine_ls_structure_factor_coef Fsqd
_refine_ls_weighting_details 'w=1/[\s^2^(Fo^2^)+(0.0195P)^2^+3.2395P] where P=(Fo^2^+2Fc^2^)/3'
_refine_ls_weighting_scheme calc
_refine_ls_wR_factor_gt 0.0446
_refine_ls_wR_factor_ref 0.0447
_reflns_Friedel_coverage 0.695
_reflns_Friedel_fraction_full 0.998
_reflns_Friedel_fraction_max 0.992
_reflns_number_gt 1900
_reflns_number_total 1905
_reflns_threshold_expression 'I > 2\s(I)'
_cod_data_source_file d5dt00613a2.cif
_cod_data_source_block A_CCDC1
_cod_database_code 7719007
_shelx_shelxl_version_number 2014/7
_shelx_space_group_comment
;
The symmetry employed for this shelxl refinement is uniquely defined
by the following loop, which should always be used as a source of
symmetry information in preference to the above space-group names.
They are only intended as comments.
;

loop_
_space_group_symop_operation_xyz
'x, y, z'
'-x+1/2, -y, z+1/2'
'-x, y+1/2, -z+1/2'
'x+1/2, -y+1/2, -z'

loop_
_atom_site_label
_atom_site_type_symbol
_atom_site_fract_x
_atom_site_fract_y
_atom_site_fract_z
_atom_site_U_iso_or_equiv
_atom_site_adp_type
_atom_site_occupancy
_atom_site_site_symmetry_order
_atom_site_calc_flag
_atom_site_refinement_flags_posn
_atom_site_refinement_flags_adp
_atom_site_refinement_flags_occupancy
_atom_site_disorder_assembly
_atom_site_disorder_group
Eu1 Eu 0.23892(4) 0.63727(4) 0.31405(2) 0.00648(9) Uani 1 1 d . . . . .
I1 I 0.04511(6) 0.48322(5) 0.07289(3) 0.00870(11) Uani 1 1 d . . . . .
S1 S 0.2455(2) 0.00176(19) 0.68235(11) 0.0087(3) Uani 1 1 d . . . . .
O1 O 0.0063(8) 0.2958(6) 0.1141(4) 0.0173(12) Uani 1 1 d . . . . .
O2 O 0.0848(7) 0.0597(6) 0.2384(4) 0.0125(11) Uani 1 1 d . . . . .
O3 O 0.6975(8) 0.0572(6) 0.0301(4) 0.0158(12) Uani 1 1 d . . . . .
O4 O 0.2216(9) 0.1623(6) 0.7071(4) 0.0198(12) Uani 1 1 d . . . . .
O5 O 0.2252(9) 0.0137(6) 0.0787(4) 0.0204(11) Uani 1 1 d . . . . .
O6 O 0.2488(8) 0.5390(6) 0.1491(3) 0.0162(10) Uani 1 1 d . . . . .
O7 O 0.4300(8) 0.0822(7) 0.2145(4) 0.0199(13) Uani 1 1 d . . . . .
O8 O 0.4462(10) 0.2257(7) 0.4712(5) 0.0256(13) Uani 1 1 d D . . . .
O9 O 0.5879(9) 0.3480(8) 0.0996(4) 0.0233(13) Uani 1 1 d D . . . .
O10 O 0.2238(9) 0.3603(6) 0.3257(4) 0.0217(12) Uani 1 1 d D . . . .
H1 H 0.553(8) 0.192(9) 0.448(6) 0.032 Uiso 1 1 d D U . . .
H2 H 0.392(11) 0.161(7) 0.507(6) 0.032 Uiso 1 1 d D U . . .
H3 H 0.505(11) 0.412(7) 0.121(6) 0.032 Uiso 1 1 d D U . . .
H4 H 0.591(14) 0.274(7) 0.138(5) 0.032 Uiso 1 1 d D U . . .
H5 H 0.284(13) 0.314(8) 0.370(4) 0.032 Uiso 1 1 d D U . . .
H6 H 0.210(15) 0.304(7) 0.277(4) 0.032 Uiso 1 1 d D U . . .

loop_
_atom_site_aniso_label
_atom_site_aniso_U_11
_atom_site_aniso_U_22
_atom_site_aniso_U_33
_atom_site_aniso_U_23
_atom_site_aniso_U_13
_atom_site_aniso_U_12
Eu1 0.00742(14) 0.00619(15) 0.00584(15) -0.00020(12) -0.00005(13) 0.00077(13)
I1 0.0113(2) 0.0075(2) 0.00725(19) -0.00018(17) 0.00002(16) -0.00093(16)
S1 0.0074(6) 0.0059(7) 0.0127(7) -0.0012(6) -0.0027(7) 0.0003(6)
O1 0.017(3) 0.008(2) 0.027(3) 0.003(2) 0.010(2) -0.001(2)
O2 0.008(2) 0.015(3) 0.015(3) 0.002(2) 0.0013(19) 0.003(2)
O3 0.020(3) 0.016(3) 0.011(2) -0.006(2) -0.006(2) 0.001(2)
O4 0.031(3) 0.009(3) 0.019(3) -0.009(2) -0.007(2) 0.008(2)
O5 0.031(3) 0.018(3) 0.012(2) 0.001(2) -0.003(2) 0.001(2)
O6 0.011(2) 0.025(3) 0.012(2) -0.005(2) 0.000(2) -0.005(2)
O7 0.010(2) 0.027(3) 0.023(3) -0.007(2) 0.001(2) -0.008(2)
O8 0.031(3) 0.020(3) 0.026(3) 0.009(3) 0.002(3) 0.006(3)
O9 0.024(3) 0.024(3) 0.022(3) 0.006(3) -0.002(2) 0.013(3)
O10 0.034(3) 0.010(3) 0.021(3) -0.003(2) -0.012(3) 0.003(3)

loop_
_atom_type_symbol
_atom_type_description
_atom_type_scat_dispersion_real
_atom_type_scat_dispersion_imag
_atom_type_scat_source
O O 0.0106 0.0060 'International Tables Vol C Tables 4.2.6.8 and 6.1.1.4'
H H 0.0000 0.0000 'International Tables Vol C Tables 4.2.6.8 and 6.1.1.4'
S S 0.1246 0.1234 'International Tables Vol C Tables 4.2.6.8 and 6.1.1.4'
I I -0.4742 1.8119 'International Tables Vol C Tables 4.2.6.8 and 6.1.1.4'
Eu Eu -0.1578 3.6682 'International Tables Vol C Tables 4.2.6.8 and 6.1.1.4'

loop_
_geom_angle_atom_site_label_1
_geom_angle_atom_site_label_2
_geom_angle_atom_site_label_3
_geom_angle
_geom_angle_site_symmetry_1
_geom_angle_site_symmetry_3
_geom_angle_publ_flag
O3 Eu1 O7 85.00(19) 3_655 3_655 ?
O3 Eu1 O4 143.7(2) 3_655 2_564 ?
O7 Eu1 O4 86.77(19) 3_655 2_564 ?
O3 Eu1 O1 85.8(2) 3_655 3 ?
O7 Eu1 O1 149.6(2) 3_655 3 ?
O4 Eu1 O1 83.68(19) 2_564 3 ?
O3 Eu1 O2 111.19(19) 3_655 3 ?
O7 Eu1 O2 139.9(2) 3_655 3 ?
O4 Eu1 O2 97.7(2) 2_564 3 ?
O1 Eu1 O2 70.25(19) 3 3 ?
O3 Eu1 O6 138.9(2) 3_655 . ?
O7 Eu1 O6 74.9(2) 3_655 . ?
O4 Eu1 O6 71.39(19) 2_564 . ?
O1 Eu1 O6 128.1(2) 3 . ?
O2 Eu1 O6 69.03(18) 3 . ?
O3 Eu1 O10 68.85(19) 3_655 . ?
O7 Eu1 O10 80.8(2) 3_655 . ?
O4 Eu1 O10 144.01(19) 2_564 . ?
O1 Eu1 O10 122.2(2) 3 . ?
O2 Eu1 O10 72.30(19) 3 . ?
O6 Eu1 O10 72.78(18) . . ?
O3 Eu1 O9 72.7(2) 3_655 3_655 ?
O7 Eu1 O9 77.8(2) 3_655 3_655 ?
O4 Eu1 O9 71.0(2) 2_564 3_655 ?
O1 Eu1 O9 71.8(2) 3 3_655 ?
O2 Eu1 O9 141.34(19) 3 3_655 ?
O6 Eu1 O9 134.19(19) . 3_655 ?
O10 Eu1 O9 137.2(2) . 3_655 ?
O1 I1 O3 98.6(3) . 4_455 ?
O1 I1 O6 100.6(3) . . ?
O3 I1 O6 94.4(2) 4_455 . ?
O5 S1 O7 111.1(4) 2 2 ?
O5 S1 O4 109.5(3) 2 . ?
O7 S1 O4 109.4(4) 2 . ?
O5 S1 O2 111.8(3) 2 2 ?
O7 S1 O2 106.2(3) 2 2 ?
O4 S1 O2 108.6(3) . 2 ?
I1 O1 Eu1 141.8(3) . 3_545 ?
S1 O2 Eu1 130.6(3) 2_554 3_545 ?
I1 O3 Eu1 155.3(3) 4 3_645 ?
S1 O4 Eu1 150.9(3) . 2_565 ?
I1 O6 Eu1 128.4(3) . . ?
S1 O7 Eu1 146.4(4) 2_554 3_645 ?

loop_
_geom_bond_atom_site_label_1
_geom_bond_atom_site_label_2
_geom_bond_distance
_geom_bond_site_symmetry_2
_geom_bond_publ_flag
Eu1 O3 2.308(5) 3_655 ?
Eu1 O7 2.332(5) 3_655 ?
Eu1 O4 2.333(5) 2_564 ?
Eu1 O1 2.397(5) 3 ?
Eu1 O2 2.413(5) 3 ?
Eu1 O6 2.442(5) . ?
Eu1 O10 2.476(6) . ?
Eu1 O9 2.516(6) 3_655 ?
I1 O1 1.785(5) . ?
I1 O3 1.794(5) 4_455 ?
I1 O6 1.806(5) . ?
S1 O5 1.452(5) 2 ?
S1 O7 1.475(5) 2 ?
S1 O4 1.481(5) . ?
S1 O2 1.491(5) 2 ?
O1 Eu1 2.397(5) 3_545 ?
O2 S1 1.491(5) 2_554 ?
O2 Eu1 2.413(5) 3_545 ?
O3 I1 1.795(5) 4 ?
O3 Eu1 2.308(5) 3_645 ?
O4 Eu1 2.334(5) 2_565 ?
O5 S1 1.452(5) 2_554 ?
O7 S1 1.475(5) 2_554 ?
O7 Eu1 2.332(5) 3_645 ?
O9 Eu1 2.516(6) 3_645 ?
